data_7005764
loop_
_publ_author_name
'Vargas-D\'iaz, Gabriela'
'L\'opez-Sandoval, Horacio'
'V\'azquez-Palma, Adriana B.'
'Flores-Alamo, Marcos'
'Pe\~na-Hueso, Adri\'an'
'S\'anchez-Ru\'iz, Sonia A.'
'Flores-Parra, Angelina'
'Contreras, Rosalinda'
'Barba-Behrens, Norah'

_publ_section_title
;
 Stereochemistry of optically active nickel(ii) and cobalt(ii)
 coordination compounds derived from N-acetyl aminoalcohols
;
_journal_issue 37
_journal_name_full 'Dalton Transactions'
_journal_page_first 4185
_journal_paper_doi 10.1039/b705195f
_journal_year 2007
_chemical_absolute_configuration ad
_chemical_formula_moiety 'C22 H28 N2 Ni O8, 2(H2 O)'
_chemical_formula_sum 'C22 H32 N2 Ni O10'
_chemical_formula_weight 543.21
_chemical_name_systematic
;
[Ni(N-(-)-acetyl-phenylephrine)~2~].2H~2~O
;
_space_group_IT_number 1
_symmetry_cell_setting triclinic
_symmetry_space_group_name_Hall 'P 1'
_symmetry_space_group_name_H-M 'P 1'
_atom_sites_solution_hydrogens difmap
_atom_sites_solution_primary direct
_atom_sites_solution_secondary difmap
_audit_conform_dict_location ftp://ftp.iucr.org/pub/cif_core.dic
_audit_conform_dict_name cif_core.dic
_audit_conform_dict_version 2.3
_audit_creation_date 2007-02-09T12:39:03-00:00
_audit_creation_method 'WinGX routine CIF_UPDATE'
_cell_angle_alpha 76.023(14)
_cell_angle_beta 85.64(2)
_cell_angle_gamma 84.945(18)
_cell_formula_units_Z 1
_cell_length_a 7.369(2)
_cell_length_b 7.3700(19)
_cell_length_c 11.279(3)
_cell_measurement_reflns_used 0
_cell_measurement_temperature 293
_cell_measurement_theta_max 0
_cell_measurement_theta_min 0
_cell_volume 591.2(3)
_computing_cell_refinement 'USER DEFINED CELL REFINEMENT'
_computing_data_collection 'USER DEFINED DATA COLLECTION'
_computing_data_reduction 'USER DEFINED DATA REDUCTION'
_computing_molecular_graphics 'CAMERON (Watkin et al., 1996)'
_computing_publication_material 'CRYSTALS (Betteridge et al., 2003)'
_computing_structure_refinement 'CRYSTALS (Betteridge et al., 2003)'
_computing_structure_solution 'SHELXS 97 (Sheldrick, 1997)'
_diffrn_ambient_temperature 293
_diffrn_measured_fraction_theta_full 0.997
_diffrn_measured_fraction_theta_max 0.997
_diffrn_measurement_device_type Unknown
_diffrn_radiation_monochromator graphite
_diffrn_radiation_type 'Mo K\a'
_diffrn_radiation_wavelength 0.7107
_diffrn_reflns_av_R_equivalents 0
_diffrn_reflns_av_unetI/netI 0.0327
_diffrn_reflns_limit_h_max 9
_diffrn_reflns_limit_h_min -1
_diffrn_reflns_limit_k_max 9
_diffrn_reflns_limit_k_min -9
_diffrn_reflns_limit_l_max 14
_diffrn_reflns_limit_l_min -14
_diffrn_reflns_number 3189
_diffrn_reflns_theta_full 26.988
_diffrn_reflns_theta_max 26.988
_diffrn_reflns_theta_min 1.864
_diffrn_standards_number 0
_exptl_absorpt_coefficient_mu 0.881
_exptl_absorpt_correction_T_max 0.8024
_exptl_absorpt_correction_T_min 0.7219
_exptl_absorpt_correction_type none
_exptl_crystal_colour unknown
_exptl_crystal_density_diffrn 1.526
_exptl_crystal_density_method 'not measured'
_exptl_crystal_description unknown
_exptl_crystal_F_000 286
_exptl_crystal_size_max 0.5
_exptl_crystal_size_mid 0.37
_exptl_crystal_size_min 0.25
_refine_diff_density_max 0.362
_refine_diff_density_min -0.619
_refine_diff_density_rms 0.069
_refine_ls_abs_structure_details 'Flack (1983), 0 Friedel-pairs'
_refine_ls_abs_structure_Flack 0.013(14)
_refine_ls_extinction_method None
_refine_ls_goodness_of_fit_ref 1.0076
_refine_ls_hydrogen_treatment constr
_refine_ls_matrix_type full
_refine_ls_number_parameters 317
_refine_ls_number_reflns 3097
_refine_ls_number_restraints 3
_refine_ls_restrained_S_all 1.076
_refine_ls_R_factor_all 0.0312
_refine_ls_R_factor_gt 0.0304
_refine_ls_shift/su_max 0.00022
_refine_ls_shift/su_mean 0
_refine_ls_structure_factor_coef F
_refine_ls_weighting_details
;
Method= Modified Sheldrick
w=1/[\s^2^(F^2^) + ( 0.03P)^2^ + 0.00P]
,where P=(max(Fo^2^,0) + 2Fc^2^)/3
;
_refine_ls_weighting_scheme calc
_refine_ls_wR_factor_all 0.0429
_refine_ls_wR_factor_gt 0.0413
_refine_ls_wR_factor_ref 0.0413
_reflns_number_gt 3097
_reflns_number_total 3189
_reflns_threshold_expression I>3.0\s(I)
_cod_data_source_file b705195f.txt
_cod_data_source_block publish8
_cod_depositor_comments
;
The following automatic conversions were performed:
'_symmetry_cell_setting' value 'Triclinic' changed to 'triclinic'
according to '/home/saulius/struct/CIF-dictionaries/cif_core.dic'
dictionary named 'cif_core.dic' version 2.4.1 from 2010-06-29.

Automatic conversion script
Id: cif_fix_enum 1527 2010-12-29 10:47:43Z saulius 
;
_cod_original_formula_sum 'C22 H32 N2 Ni1 O10'
_cod_database_code 7005764

loop_
_symmetry_equiv_pos_as_xyz
x,y,z

loop_
_atom_site_label
_atom_site_type_symbol
_atom_site_fract_x
_atom_site_fract_y
_atom_site_fract_z
_atom_site_U_iso_or_equiv
_atom_site_adp_type
_atom_site_occupancy
_atom_site_disorder_assembly
_atom_site_disorder_group
C3 C 0.5759(4) 0.3879(4) 0.7550(2) 0.0273 Uani 1 . .
C4 C 0.3808(4) 0.3466(4) 0.7448(2) 0.0274 Uani 1 . .
C5 C 0.1084(4) 0.2626(4) 0.8695(3) 0.0254 Uani 1 . .
C6 C 0.0635(4) 0.4329(4) 0.9231(3) 0.023 Uani 1 . .
C7 C 0.3534(4) 0.1039(4) 1.2614(2) 0.0263 Uani 1 . .
C8 C 0.3855(5) 0.3058(4) 1.2590(2) 0.028 Uani 1 . .
C9 C 0.6975(4) 0.3040(4) 1.1681(3) 0.0281 Uani 1 . .
C10 C 0.7516(5) 0.1437(4) 1.1035(3) 0.0247 Uani 1 . .
C11 C 0.3481(5) 0.0190(5) 0.8561(4) 0.0356 Uani 1 . .
C12 C 0.5011(5) 0.5919(4) 1.1310(3) 0.0333 Uani 1 . .
C13 C 0.6397(4) 0.5259(4) 0.6395(3) 0.0274 Uani 1 . .
C14 C 0.7290(5) 0.4531(4) 0.5467(3) 0.0321 Uani 1 . .
C15 C 0.7845(6) 0.5749(5) 0.4351(3) 0.0345 Uani 1 . .
C16 C 0.7472(6) 0.7648(5) 0.4179(3) 0.0368 Uani 1 . .
C17 C 0.6554(6) 0.8376(5) 0.5110(3) 0.0376 Uani 1 . .
C18 C 0.6019(5) 0.7184(5) 0.6221(3) 0.035 Uani 1 . .
C19 C 0.2461(4) 0.0009(4) 1.3740(3) 0.0262 Uani 1 . .
C20 C 0.1592(5) 0.0881(4) 1.4601(3) 0.031 Uani 1 . .
C21 C 0.0776(6) -0.0171(5) 1.5680(3) 0.0326 Uani 1 . .
C22 C 0.0846(5) -0.2100(5) 1.5900(3) 0.032 Uani 1 . .
C23 C 0.1683(5) -0.2984(5) 1.5007(3) 0.0352 Uani 1 . .
C24 C 0.2478(5) -0.1939(5) 1.3941(3) 0.0338 Uani 1 . .
H1 H 0.6778 0.4726 0.8728 0.043 Uiso 1 . .
H2 H 0.1621 0.1027 1.1584 0.043 Uiso 1 . .
H3 H 0.6558 0.2745 0.7652 0.0321 Uiso 1 . .
H7 H 0.4742 0.0359 1.2606 0.032 Uiso 1 . .
H8 H -0.057 0.0052 1.7075 0.0698 Uiso 1 . .
H14 H 0.7527 0.326 0.5574 0.0382 Uiso 1 . .
H16 H 0.7864 0.8445 0.3452 0.0407 Uiso 1 . .
H17 H 0.6305 0.965 0.4981 0.0441 Uiso 1 . .
H18 H 0.5388 0.768 0.6825 0.0411 Uiso 1 . .
H20 H 0.1549 0.2169 1.4477 0.0372 Uiso 1 . .
H22 H 0.0303 -0.2793 1.6616 0.0368 Uiso 1 . .
H23 H 0.1688 -0.4278 1.5133 0.0409 Uiso 1 . .
H24 H 0.3028 -0.2535 1.3361 0.0408 Uiso 1 . .
H41 H 0.3763 0.2891 0.6763 0.0321 Uiso 1 . .
H42 H 0.3045 0.4615 0.7292 0.0319 Uiso 1 . .
H51 H 0.0602 0.2891 0.7878 0.0319 Uiso 1 . .
H52 H 0.0499 0.1583 0.9236 0.0321 Uiso 1 . .
H71 H 0.9434 0.5594 0.2979 0.079 Uiso 1 . .
H81 H 0.269 0.3766 1.2567 0.0326 Uiso 1 . .
H82 H 0.4441 0.3091 1.3335 0.033 Uiso 1 . .
H91 H 0.7799 0.4006 1.1364 0.0349 Uiso 1 . .
H92 H 0.7142 0.2557 1.2566 0.0349 Uiso 1 . .
H101 H 0.8271 0.7863 0.8894 0.0708 Uiso 1 . .
H102 H 0.7947 0.9519 0.9204 0.0708 Uiso 1 . .
H111 H 0.3057 -0.058 0.9331 0.0539 Uiso 1 . .
H112 H 0.2874 -0.0085 0.7891 0.0538 Uiso 1 . .
H113 H 0.4789 -0.0037 0.8448 0.0535 Uiso 1 . .
H121 H 0.5707 0.6427 1.0557 0.0495 Uiso 1 . .
H122 H 0.555 0.6245 1.1994 0.0498 Uiso 1 . .
H123 H 0.3752 0.6404 1.1255 0.0497 Uiso 1 . .
H901 H 0.0099 0.8044 1.1333 0.0804 Uiso 1 . .
H902 H 0.051 0.6703 1.0592 0.0798 Uiso 1 . .
N1 N 0.3073(4) 0.2185(4) 0.8585(2) 0.0239 Uani 1 . .
N2 N 0.5079(4) 0.3838(4) 1.1506(2) 0.0229 Uani 1 . .
O1 O 0.5701(4) 0.4653(3) 0.8615(2) 0.029 Uani 1 . .
O2 O 0.2733(4) 0.1044(3) 1.1473(2) 0.0283 Uani 1 . .
O3 O 0.1849(3) 0.4792(3) 0.9817(2) 0.0287 Uani 1 . .
O4 O 0.6427(4) 0.1105(3) 1.0330(2) 0.0282 Uani 1 . .
O5 O -0.0909(3) 0.5171(3) 0.9095(2) 0.0326 Uani 1 . .
O6 O 0.9057(4) 0.0627(3) 1.1245(2) 0.0327 Uani 1 . .
O7 O 0.8789(5) 0.4910(4) 0.3529(3) 0.0528 Uani 1 . .
O8 O -0.0058(5) 0.0795(4) 1.6494(3) 0.0481 Uani 1 . .
O9 O 0.0159(5) 0.6928(4) 1.1436(3) 0.0553 Uani 1 . .
O10 O 0.8342(5) 0.9035(4) 0.8645(3) 0.0487 Uani 1 . .
Ni1 Ni 0.41414(11) 0.29577(8) 1.00432(6) 0.0214 Uani 1 . .

loop_
_atom_site_aniso_label
_atom_site_aniso_U_11
_atom_site_aniso_U_22
_atom_site_aniso_U_33
_atom_site_aniso_U_23
_atom_site_aniso_U_13
_atom_site_aniso_U_12
C3 0.0258(13) 0.0313(12) 0.0240(12) -0.0058(10) 0.0008(10) -0.0020(11)
C4 0.0258(15) 0.0343(14) 0.0217(12) -0.0062(10) 0.0008(11) -0.0036(12)
C5 0.0210(14) 0.0289(13) 0.0284(14) -0.0104(11) -0.0004(11) -0.0035(11)
C6 0.0198(14) 0.0234(12) 0.0252(13) -0.0050(10) 0.0024(11) -0.0039(11)
C7 0.0220(12) 0.0359(13) 0.0213(11) -0.0080(10) -0.0004(10) -0.0014(11)
C8 0.0290(15) 0.0360(14) 0.0200(11) -0.0105(10) 0.0042(11) -0.0025(12)
C9 0.0233(15) 0.0345(15) 0.0292(15) -0.0128(12) -0.0016(12) -0.0027(12)
C10 0.0231(14) 0.0284(13) 0.0200(12) -0.0021(10) 0.0030(11) -0.0012(11)
C11 0.0344(18) 0.0312(15) 0.0431(18) -0.0136(13) -0.0039(15) 0.0023(14)
C12 0.0364(18) 0.0234(13) 0.0418(18) -0.0114(12) -0.0006(14) -0.0017(13)
C13 0.0220(14) 0.0352(15) 0.0235(13) -0.0029(11) -0.0010(11) -0.0043(12)
C14 0.0394(19) 0.0311(14) 0.0254(13) -0.0072(11) 0.0038(13) -0.0034(13)
C15 0.0365(18) 0.0437(17) 0.0247(15) -0.0089(12) 0.0010(13) -0.0103(15)
C16 0.0333(18) 0.0446(19) 0.0280(17) 0.0014(13) -0.0023(14) -0.0059(15)
C17 0.0371(18) 0.0332(16) 0.0382(17) -0.0019(13) -0.0025(15) 0.0027(15)
C18 0.0324(17) 0.0398(18) 0.0313(15) -0.0096(13) 0.0042(13) 0.0042(14)
C19 0.0252(15) 0.0320(15) 0.0200(12) -0.0036(10) -0.0020(11) -0.0013(12)
C20 0.0371(18) 0.0266(14) 0.0287(15) -0.0065(11) 0.0021(13) -0.0028(13)
C21 0.0323(16) 0.0435(17) 0.0221(14) -0.0102(12) 0.0036(12) -0.0008(14)
C22 0.0336(19) 0.0352(15) 0.0241(14) -0.0019(11) -0.0018(13) -0.0004(13)
C23 0.0376(18) 0.0321(15) 0.0345(16) -0.0057(12) -0.0011(14) -0.0026(13)
C24 0.0354(16) 0.0347(15) 0.0333(14) -0.0138(12) 0.0020(13) -0.0004(14)
N1 0.0263(14) 0.0243(12) 0.0220(13) -0.0069(10) -0.0010(11) -0.0023(11)
N2 0.0205(12) 0.0269(12) 0.0219(12) -0.0083(10) 0.0032(10) -0.0026(10)
O1 0.0242(12) 0.0408(12) 0.0225(11) -0.0065(9) -0.0027(10) -0.0062(10)
O2 0.0258(12) 0.0372(11) 0.0230(11) -0.0082(9) -0.0010(10) -0.0064(10)
O3 0.0245(12) 0.0351(12) 0.0302(12) -0.0154(10) -0.0064(10) 0.0030(10)
O4 0.0274(12) 0.0312(12) 0.0274(11) -0.0117(9) -0.0008(10) 0.0035(10)
O5 0.0222(11) 0.0338(11) 0.0435(13) -0.0126(9) -0.0058(10) 0.0023(9)
O6 0.0250(12) 0.0348(11) 0.0365(12) -0.0076(9) -0.0027(10) 0.0063(9)
O7 0.081(2) 0.0478(14) 0.0307(13) -0.0139(11) 0.0152(14) -0.0113(15)
O8 0.067(2) 0.0419(13) 0.0325(13) -0.0104(10) 0.0159(13) -0.0018(13)
O9 0.085(3) 0.0386(14) 0.0379(16) -0.0089(12) 0.0141(17) 0.0023(16)
O10 0.072(2) 0.0340(13) 0.0372(16) -0.0106(11) 0.0181(15) 0.0011(14)
Ni1 0.01921(15) 0.02662(14) 0.01899(13) -0.00689(9) -0.00146(10) 0.00027(10)

loop_
_atom_type_symbol
_atom_type_scat_dispersion_real
_atom_type_scat_dispersion_imag
_atom_type_scat_source
C 0.0033 0.0016 'International Tables Vol C 4.2.6.8 and 6.1.1.4'
H 0 0 'International Tables Vol C 4.2.6.8 and 6.1.1.4'
N 0.0061 0.0033 'International Tables Vol C 4.2.6.8 and 6.1.1.4'
O 0.0106 0.006 'International Tables Vol C 4.2.6.8 and 6.1.1.4'
Ni 0.3393 1.1124 'International Tables Vol C 4.2.6.8 and 6.1.1.4'

loop_
_geom_angle_atom_site_label_1
_geom_angle_atom_site_label_2
_geom_angle_atom_site_label_3
_geom_angle
_geom_angle_site_symmetry_1
_geom_angle_site_symmetry_2
_geom_angle_site_symmetry_3
_geom_angle_publ_flag
C4 C3 C13 109.6(2) . . . yes
C4 C3 H3 110.7 . . . no
C13 C3 H3 108.6 . . . no
C4 C3 O1 104.7(2) . . . yes
C13 C3 O1 112.0(2) . . . yes
H3 C3 O1 111.2 . . . no
C3 C4 H41 108.8 . . . no
C3 C4 H42 109.8 . . . no
H41 C4 H42 108.2 . . . no
C3 C4 N1 112.1(2) . . . yes
H41 C4 N1 109.2 . . . no
H42 C4 N1 108.7 . . . no
C6 C5 H51 108.9 . . . no
C6 C5 H52 107.4 . . . no
H51 C5 H52 110.3 . . . no
C6 C5 N1 111.2(3) . . . yes
H51 C5 N1 108.8 . . . no
H52 C5 N1 110.3 . . . no
C5 C6 O3 117.7(3) . . . yes
C5 C6 O5 118.8(3) . . . yes
O3 C6 O5 123.5(3) . . . yes
C5 C6 Ni1 76.17(18) . . . yes
O5 C6 Ni1 164.4(3) . . . yes
C8 C7 C19 115.3(2) . . . yes
C8 C7 H7 106.8 . . . no
C19 C7 H7 106.5 . . . no
C8 C7 O2 107.4(2) . . . yes
C19 C7 O2 113.3(2) . . . yes
H7 C7 O2 107.1 . . . no
C7 C8 H81 108.3 . . . no
C7 C8 H82 109.1 . . . no
H81 C8 H82 109.3 . . . no
C7 C8 N2 109.7(2) . . . yes
H81 C8 N2 111.4 . . . no
H82 C8 N2 108.9 . . . no
C10 C9 H91 107.5 . . . no
C10 C9 H92 108.4 . . . no
H91 C9 H92 108.5 . . . no
C10 C9 N2 113.8(3) . . . yes
H91 C9 N2 109.4 . . . no
H92 C9 N2 109.1 . . . no
C9 C10 O4 118.3(3) . . . yes
C9 C10 O6 115.5(3) . . . yes
O4 C10 O6 126.1(3) . . . yes
C9 C10 Ni1 77.06(19) . . . yes
O6 C10 Ni1 166.3(3) . . . yes
H111 C11 H112 110.2 . . . no
H111 C11 H113 109.5 . . . no
H112 C11 H113 110.2 . . . no
H111 C11 N1 108.7 . . . no
H112 C11 N1 109.8 . . . no
H113 C11 N1 108.4 . . . no
H121 C12 H122 109.2 . . . no
H121 C12 H123 110.4 . . . no
H122 C12 H123 110.5 . . . no
H121 C12 N2 108.7 . . . no
H122 C12 N2 109.7 . . . no
H123 C12 N2 108.4 . . . no
C3 C13 C14 117.6(3) . . . yes
C3 C13 C18 122.3(3) . . . yes
C14 C13 C18 120.0(3) . . . yes
C13 C14 C15 120.0(3) . . . yes
C13 C14 H14 120.3 . . . no
C15 C14 H14 119.7 . . . no
C14 C15 C16 120.0(3) . . . yes
C14 C15 O7 115.5(3) . . . yes
C16 C15 O7 124.5(3) . . . yes
C15 C16 C17 119.9(3) . . . yes
C15 C16 H16 119.7 . . . no
C17 C16 H16 120.4 . . . no
C16 C17 C18 120.5(3) . . . yes
C16 C17 H17 119 . . . no
C18 C17 H17 120.6 . . . no
C17 C18 C13 119.6(3) . . . yes
C17 C18 H18 119.7 . . . no
C13 C18 H18 120.6 . . . no
C7 C19 C20 123.3(3) . . . yes
C7 C19 C24 117.3(3) . . . yes
C20 C19 C24 119.2(3) . . . yes
C19 C20 C21 120.6(3) . . . yes
C19 C20 H20 120.4 . . . no
C21 C20 H20 119 . . . no
C20 C21 C22 120.3(3) . . . yes
C20 C21 O8 117.3(3) . . . yes
C22 C21 O8 122.5(3) . . . yes
C21 C22 C23 119.1(3) . . . yes
C21 C22 H22 120 . . . no
C23 C22 H22 120.8 . . . no
C22 C23 C24 120.4(3) . . . yes
C22 C23 H23 119.6 . . . no
C24 C23 H23 120 . . . no
C19 C24 C23 120.4(3) . . . yes
C19 C24 H24 120 . . . no
C23 C24 H24 119.6 . . . no
C4 N1 C11 111.7(3) . . . yes
C4 N1 C5 107.9(2) . . . yes
C11 N1 C5 110.5(3) . . . yes
C4 N1 Ni1 106.03(19) . . . yes
C11 N1 Ni1 114.5(2) . . . yes
C5 N1 Ni1 105.89(19) . . . yes
C12 N2 C8 109.2(2) . . . yes
C12 N2 C9 109.8(3) . . . yes
C8 N2 C9 111.0(3) . . . yes
C12 N2 Ni1 113.4(2) . . . yes
C8 N2 Ni1 105.8(2) . . . yes
C9 N2 Ni1 107.58(19) . . . yes
C3 O1 H1 104.4 . . . no
C3 O1 Ni1 108.48(18) . . . yes
H1 O1 Ni1 117.3 . . . no
C7 O2 H2 109.6 . . . no
C7 O2 Ni1 107.30(18) . . . yes
H2 O2 Ni1 125.4 . . . no
C6 O3 Ni1 114.2(2) . . . yes
C10 O4 Ni1 115.0(2) . . . yes
C15 O7 H71 116.7 . . . no
C21 O8 H8 109.6 . . . no
H902 O9 H901 104.3 . . . no
H101 O10 H102 107.8 . . . no
O2 Ni1 O1 174.98(12) . . . yes
O2 Ni1 N2 83.24(10) . . . yes
O1 Ni1 N2 97.88(10) . . . yes
O2 Ni1 N1 96.55(10) . . . yes
O1 Ni1 N1 82.62(11) . . . yes
N2 Ni1 N1 176.71(13) . . . yes
O2 Ni1 O4 87.99(10) . . . yes
O1 Ni1 O4 87.30(11) . . . yes
N2 Ni1 O4 82.59(11) . . . yes
N1 Ni1 O4 100.68(10) . . . yes
O2 Ni1 O3 90.68(11) . . . yes
O1 Ni1 O3 94.07(10) . . . yes
N2 Ni1 O3 96.00(10) . . . yes
N1 Ni1 O3 80.72(11) . . . yes
O4 Ni1 O3 178.17(12) . . . yes
O2 Ni1 C6 85.55(10) . . . yes
O1 Ni1 C6 98.13(10) . . . yes
N2 Ni1 C6 118.66(10) . . . yes
N1 Ni1 C6 58.07(10) . . . yes
O4 Ni1 C6 156.74(10) . . . yes
O2 Ni1 C10 90.03(10) . . . yes
O1 Ni1 C10 86.35(10) . . . yes
N2 Ni1 C10 59.52(10) . . . yes
N1 Ni1 C10 123.77(10) . . . yes
O4 Ni1 C10 23.59(10) . . . yes
O3 Ni1 C6 24.15(9) . . . yes
O3 Ni1 C10 155.23(9) . . . yes
C6 Ni1 C10 175.44(10) . . . yes

loop_
_geom_bond_atom_site_label_1
_geom_bond_atom_site_label_2
_geom_bond_distance
_geom_bond_site_symmetry_1
_geom_bond_site_symmetry_2
_geom_bond_publ_flag
C3 C4 1.514(4) . . yes
C3 C13 1.517(4) . . yes
C3 H3 0.967 . . no
C3 O1 1.445(4) . . yes
C4 H41 0.97 . . no
C4 H42 0.961 . . no
C4 N1 1.493(4) . . yes
C5 C6 1.520(4) . . yes
C5 H51 0.982 . . no
C5 H52 0.97 . . no
C5 N1 1.476(4) . . yes
C6 O3 1.268(4) . . yes
C6 O5 1.249(4) . . yes
C6 Ni1 2.827(4) . . yes
C7 C8 1.521(4) . . yes
C7 C19 1.517(4) . . yes
C7 H7 0.983 . . no
C7 O2 1.456(3) . . yes
C8 H81 0.964 . . no
C8 H82 0.979 . . no
C8 N2 1.491(4) . . yes
C9 C10 1.541(4) . . yes
C9 H91 0.961 . . no
C9 H92 0.989 . . no
C9 N2 1.476(4) . . yes
C10 O4 1.250(4) . . yes
C10 O6 1.247(4) . . yes
C10 Ni1 2.832(4) . . yes
C11 H111 0.962 . . no
C11 H112 0.976 . . no
C11 H113 0.968 . . no
C11 N1 1.481(4) . . yes
C12 H121 0.969 . . no
C12 H122 0.982 . . no
C12 H123 0.965 . . no
C12 N2 1.493(4) . . yes
C13 C14 1.386(4) . . yes
C13 C18 1.391(5) . . yes
C14 C15 1.414(5) . . yes
C14 H14 0.918 . . no
C15 C16 1.372(6) . . yes
C15 O7 1.352(5) . . yes
C16 C17 1.396(6) . . yes
C16 H16 0.928 . . no
C17 C18 1.397(5) . . yes
C17 H17 0.919 . . no
C18 H18 0.925 . . no
C19 C20 1.379(4) . . yes
C19 C24 1.397(4) . . yes
C20 C21 1.400(5) . . yes
C20 H20 0.923 . . no
C21 C22 1.380(5) . . yes
C21 O8 1.371(4) . . yes
C22 C23 1.404(5) . . yes
C22 H22 0.928 . . no
C23 C24 1.381(5) . . yes
C23 H23 0.929 . . no
C24 H24 0.923 . . no
H1 O1 0.822 . . no
H2 O2 0.821 . . no
H8 O8 0.835 . . no
H71 O7 0.843 . . no
H101 O10 0.846 . . no
H102 O10 0.82 . . no
H901 O9 0.8 . . no
H902 O9 1.016 . . no
N1 Ni1 2.092(3) . . yes
N2 Ni1 2.096(3) . . yes
O1 Ni1 2.116(2) . . yes
O2 Ni1 2.138(2) . . yes
O3 Ni1 2.059(2) . . yes
O4 Ni1 2.066(3) . . yes
